data_4320266
loop_
_publ_author_name
'Maria Calleja'
'Karin Johnson'
'Warwick J. Belcher'
'Jonathan W. Steed'

_publ_section_title
;
 Oxonium Ions from Aqua Regia: Isolation by Hydrogen Bonding to Crown
 Ethers
;
_journal_name_full 'Inorganic Chemistry'
_journal_page_first 4978
_journal_page_last 4985
_journal_paper_doi 10.1021/ic010468i
_journal_volume 40
_journal_year 2001
_chemical_formula_sum 'C40 H51 Au Cl12 O17'
_chemical_formula_weight 1426.17
_chemical_name_common compound_8
_chemical_name_systematic
; 
  ? 
;
_space_group_IT_number 9
_symmetry_cell_setting monoclinic
_symmetry_space_group_name_Hall 'C -2yc'
_symmetry_space_group_name_H-M 'C 1 c 1'
_atom_sites_solution_hydrogens geom
_atom_sites_solution_primary direct
_atom_sites_solution_secondary difmap
_audit_creation_method SHELXL-97
_cell_angle_alpha 90.00
_cell_angle_beta 91.536(6)
_cell_angle_gamma 90.00
_cell_formula_units_Z 4
_cell_length_a 20.490(2)
_cell_length_b 12.3900(10)
_cell_length_c 21.171(2)
_cell_measurement_temperature 100(2)
_cell_volume 5372.8(8)
_computing_cell_refinement DENZO-SMN
_computing_data_collection 'Nonius Collect'
_computing_data_reduction DENZO-SMN
_computing_molecular_graphics 'XSeed (Barbour, 1999)'
_computing_structure_refinement 'SHELXL-97 (Sheldrick, 1997)'
_computing_structure_solution 'SHELXS-97 (Sheldrick, 1990)'
_diffrn_ambient_temperature 100(2)
_diffrn_measured_fraction_theta_full 0.997
_diffrn_measured_fraction_theta_max 0.997
_diffrn_measurement_device_type KappaCCD
_diffrn_measurement_method '2o phi+omega frames'
_diffrn_radiation_monochromator graphite
_diffrn_radiation_source 'fine-focus sealed tube'
_diffrn_radiation_type MoK\a
_diffrn_radiation_wavelength 0.71073
_diffrn_reflns_av_R_equivalents 0.1207
_diffrn_reflns_av_sigmaI/netI 0.1537
_diffrn_reflns_limit_h_max 24
_diffrn_reflns_limit_h_min -24
_diffrn_reflns_limit_k_max 14
_diffrn_reflns_limit_k_min -14
_diffrn_reflns_limit_l_max 24
_diffrn_reflns_limit_l_min -25
_diffrn_reflns_number 14884
_diffrn_reflns_theta_full 25.00
_diffrn_reflns_theta_max 25.00
_diffrn_reflns_theta_min 2.70
_diffrn_standards_decay_% 0
_exptl_absorpt_coefficient_mu 3.401
_exptl_absorpt_correction_T_max 0.4285
_exptl_absorpt_correction_T_min 0.1717
_exptl_absorpt_correction_type Scalepack
_exptl_absorpt_process_details 'Otwinowski & Minor, 1996'
_exptl_crystal_colour orange
_exptl_crystal_density_diffrn 1.763
_exptl_crystal_density_method 'not measured'
_exptl_crystal_description needle
_exptl_crystal_F_000 2840
_exptl_crystal_size_max 0.40
_exptl_crystal_size_mid 0.15
_exptl_crystal_size_min 0.15
_refine_diff_density_max 0.824
_refine_diff_density_min -1.318
_refine_diff_density_rms 0.134
_refine_ls_abs_structure_details 'Flack H D (1983), Acta Cryst. A39, 876-881'
_refine_ls_abs_structure_Flack 0.452(19)
_refine_ls_extinction_method none
_refine_ls_goodness_of_fit_ref 1.021
_refine_ls_hydrogen_treatment mixed
_refine_ls_matrix_type full
_refine_ls_number_parameters 632
_refine_ls_number_reflns 8864
_refine_ls_number_restraints 344
_refine_ls_restrained_S_all 1.010
_refine_ls_R_factor_all 0.1304
_refine_ls_R_factor_gt 0.0671
_refine_ls_shift/su_max 0.160
_refine_ls_shift/su_mean 0.024
_refine_ls_structure_factor_coef Fsqd
_refine_ls_weighting_details 'calc w=1/[\s^2^(Fo^2^)+(0.0000P)^2^+74.6191P] where P=(Fo^2^+2Fc^2^)/3'
_refine_ls_weighting_scheme calc
_refine_ls_wR_factor_gt 0.1132
_refine_ls_wR_factor_ref 0.1361
_reflns_number_gt 5333
_reflns_number_total 8864
_reflns_threshold_expression >2sigma(I)
_cod_data_source_file ic010468i_8.cif
_cod_data_source_block ccdib18
_cod_original_cell_volume 5372.6(9)
_cod_database_code 4320266

loop_
_symmetry_equiv_pos_as_xyz
'x, y, z'
'x, -y, z+1/2'
'x+1/2, y+1/2, z'
'x+1/2, -y+1/2, z+1/2'

loop_
_atom_site_label
_atom_site_type_symbol
_atom_site_fract_x
_atom_site_fract_y
_atom_site_fract_z
_atom_site_U_iso_or_equiv
_atom_site_adp_type
_atom_site_occupancy
_atom_site_symmetry_multiplicity
_atom_site_calc_flag
_atom_site_refinement_flags
_atom_site_disorder_assembly
_atom_site_disorder_group
Au1 Au 0.40860(13) 0.74971(12) 0.39581(13) 0.03317(15) Uani 1 1 d . . .
Cl1 Cl 0.4095(4) 0.9310(6) 0.4083(4) 0.044(2) Uani 1 1 d . . .
Cl2 Cl 0.4367(4) 0.7677(7) 0.2925(4) 0.047(3) Uani 1 1 d . . .
Cl3 Cl 0.4030(5) 0.5647(6) 0.3837(4) 0.050(2) Uani 1 1 d . . .
Cl4 Cl 0.3836(5) 0.7294(6) 0.4991(4) 0.042(2) Uani 1 1 d . . .
Cl1A Cl 0.0836(5) 0.7420(6) 0.9441(5) 0.058(3) Uani 1 1 d . . .
O1A O 0.0916(12) 1.0017(19) 0.7508(11) 0.077(7) Uani 1 1 d U . .
C1A C 0.0225(13) 1.006(2) 0.7409(11) 0.059(8) Uani 1 1 d U . .
H1A1 H 0.0022 1.0360 0.7789 0.071 Uiso 1 1 calc R . .
H1A2 H 0.0054 0.9320 0.7342 0.071 Uiso 1 1 calc R . .
Cl2A Cl 0.2378(6) 0.7568(8) 0.9495(6) 0.091(4) Uani 1 1 d . . .
O2A O 0.0293(11) 1.0189(18) 0.6350(10) 0.058(6) Uani 1 1 d U . .
C2A C 0.0056(10) 1.0704(18) 0.6881(10) 0.033(5) Uani 1 1 d U . .
H2A1 H -0.0424 1.0785 0.6842 0.039 Uiso 1 1 calc R . .
H2A2 H 0.0253 1.1431 0.6927 0.039 Uiso 1 1 calc R . .
Cl3A Cl 0.0788(3) 0.7553(5) 0.3397(4) 0.040(2) Uani 1 1 d . . .
O3A O 0.0953(6) 1.0153(11) 0.5250(7) 0.023(3) Uani 1 1 d U . .
C3A C 0.0055(10) 1.0815(17) 0.5941(9) 0.033(5) Uani 1 1 d U . .
H3A1 H 0.0257 1.1541 0.5961 0.040 Uiso 1 1 calc R . .
H3A2 H -0.0425 1.0879 0.5968 0.040 Uiso 1 1 calc R . .
Cl4A Cl 0.2350(4) 0.7421(7) 0.3492(4) 0.051(3) Uani 1 1 d . . .
O4A O 0.2201(6) 1.0054(11) 0.5307(7) 0.025(3) Uani 1 1 d U . .
C4A C 0.0252(9) 1.0200(17) 0.5375(9) 0.025(5) Uani 1 1 d U . .
H4A1 H 0.0090 0.9451 0.5417 0.031 Uiso 1 1 calc R . .
H4A2 H 0.0026 1.0520 0.5000 0.031 Uiso 1 1 calc R . .
O5A O 0.2884(8) 1.0265(14) 0.6458(8) 0.034(4) Uani 1 1 d U . .
C5A C 0.1245(12) 0.949(2) 0.4920(12) 0.037(7) Uani 1 1 d U . .
O6A O 0.2185(11) 1.0119(19) 0.7580(11) 0.081(8) Uani 1 1 d U . .
C6A C 0.0911(14) 0.898(2) 0.4462(12) 0.051(7) Uani 1 1 d U . .
H6A H 0.0449 0.9043 0.4439 0.061 Uiso 1 1 calc R . .
C7A C 0.1213(12) 0.838(2) 0.4038(12) 0.048(7) Uani 1 1 d U . .
C8A C 0.1904(12) 0.813(2) 0.3937(11) 0.045(7) Uani 1 1 d U . .
C9A C 0.2273(8) 0.8791(14) 0.4424(9) 0.015(4) Uani 1 1 d U . .
H9A H 0.2737 0.8814 0.4430 0.018 Uiso 1 1 calc R . .
C10A C 0.1917(12) 0.938(2) 0.4872(11) 0.024(6) Uani 1 1 d U . .
C11A C 0.2908(8) 1.0011(15) 0.5325(9) 0.023(4) Uani 1 1 d U . .
H11A H 0.3085 1.0281 0.4924 0.028 Uiso 1 1 calc R . .
H11B H 0.3062 0.9262 0.5394 0.028 Uiso 1 1 calc R . .
C12A C 0.3114(12) 1.071(2) 0.5856(10) 0.044(6) Uani 1 1 d U . .
H12A H 0.2934 1.1442 0.5791 0.053 Uiso 1 1 calc R . .
H12B H 0.3596 1.0763 0.5873 0.053 Uiso 1 1 calc R . .
C13A C 0.3093(11) 1.072(2) 0.7156(10) 0.045(6) Uani 1 1 d U . .
H13A H 0.3573 1.0816 0.7175 0.054 Uiso 1 1 calc R . .
H13B H 0.2897 1.1449 0.7205 0.054 Uiso 1 1 calc R . .
C14A C 0.2902(11) 1.004(2) 0.7703(11) 0.049(7) Uani 1 1 d U . .
H14A H 0.3038 1.0364 0.8115 0.058 Uiso 1 1 calc R . .
H14B H 0.3067 0.9295 0.7674 0.058 Uiso 1 1 calc R . .
C15A C 0.1934(11) 0.949(2) 0.8120(11) 0.030(6) Uani 1 1 d U . .
C16A C 0.2277(11) 0.8847(17) 0.8573(10) 0.029(5) Uani 1 1 d U . .
H16A H 0.2741 0.8850 0.8596 0.035 Uiso 1 1 calc R . .
C17A C 0.1908(10) 0.8194(16) 0.8996(9) 0.026(5) Uani 1 1 d U . .
C18A C 0.1244(10) 0.8299(18) 0.8864(10) 0.031(5) Uani 1 1 d U . .
C19A C 0.0940(17) 0.884(3) 0.8390(16) 0.081(11) Uani 1 1 d U . .
H19A H 0.0483 0.8743 0.8330 0.098 Uiso 1 1 calc R . .
C20A C 0.1232(18) 0.948(3) 0.8019(18) 0.065(11) Uani 1 1 d U . .
Cl1B Cl -0.1515(5) 0.2362(6) 0.6616(4) 0.042(2) Uani 1 1 d . . .
O1B O 0.0295(8) 0.5006(15) 0.6170(9) 0.031(5) Uani 1 1 d U . .
C1B C 0.0147(13) 0.500(2) 0.5510(12) 0.029(7) Uani 1 1 d U . .
H1B1 H -0.0318 0.5193 0.5443 0.035 Uiso 1 1 calc R . .
H1B2 H 0.0203 0.4251 0.5351 0.035 Uiso 1 1 calc R . .
Cl2B Cl -0.1092(4) 0.2623(6) 0.8067(5) 0.042(3) Uani 1 1 d . . .
O2B O 0.1212(8) 0.5204(15) 0.5144(8) 0.029(4) Uani 1 1 d U . .
C2B C 0.0563(13) 0.576(2) 0.5117(14) 0.044(7) Uani 1 1 d U . .
H2B1 H 0.0390 0.5814 0.4677 0.052 Uiso 1 1 calc R . .
H2B2 H 0.0589 0.6486 0.5307 0.052 Uiso 1 1 calc R . .
Cl3B Cl 0.4284(5) 0.2642(7) 0.4828(5) 0.049(3) Uani 1 1 d . . .
O3B O 0.2547(10) 0.5380(17) 0.5548(10) 0.046(6) Uani 1 1 d U . .
C3B C 0.1681(8) 0.6016(13) 0.4939(8) 0.015(4) Uani 1 1 d U . .
H3B1 H 0.1716 0.6619 0.5245 0.018 Uiso 1 1 calc R . .
H3B2 H 0.1556 0.6308 0.4517 0.018 Uiso 1 1 calc R . .
Cl4B Cl 0.4662(4) 0.2354(6) 0.6293(5) 0.043(3) Uani 1 1 d . . .
O4B O 0.2833(9) 0.5085(16) 0.6759(10) 0.037(5) Uani 1 1 d U . .
C4B C 0.2300(17) 0.540(3) 0.4918(18) 0.076(12) Uani 1 1 d U . .
H4B1 H 0.2218 0.4652 0.4763 0.091 Uiso 1 1 calc R . .
H4B2 H 0.2612 0.5751 0.4636 0.091 Uiso 1 1 calc R . .
O5B O 0.1934(11) 0.5276(18) 0.7734(10) 0.050(6) Uani 1 1 d U . .
C5B C 0.3092(10) 0.4543(18) 0.5732(11) 0.028(6) Uani 1 1 d U . .
O6B O 0.0597(9) 0.5318(15) 0.7328(9) 0.037(5) Uani 1 1 d U . .
C6B C 0.3431(14) 0.414(3) 0.5202(15) 0.063(9) Uani 1 1 d U . .
H6B H 0.3365 0.4346 0.4772 0.076 Uiso 1 1 calc R . .
C7B C 0.3880(10) 0.3397(17) 0.5444(10) 0.016(5) Uani 1 1 d U . .
C8B C 0.4068(13) 0.326(2) 0.6023(13) 0.030(6) Uani 1 1 d U . .
C9B C 0.3739(11) 0.3740(18) 0.6529(11) 0.022(5) Uani 1 1 d U . .
H9B H 0.3855 0.3569 0.6955 0.027 Uiso 1 1 calc R . .
C10B C 0.3198(12) 0.454(2) 0.6374(12) 0.027(7) Uani 1 1 d U . .
C11B C 0.3015(15) 0.491(3) 0.7440(14) 0.044(9) Uani 1 1 d U . .
H11C H 0.2951 0.4145 0.7562 0.053 Uiso 1 1 calc R . .
H11D H 0.3475 0.5114 0.7531 0.053 Uiso 1 1 calc R . .
C12B C 0.2566(13) 0.562(2) 0.7768(13) 0.039(7) Uani 1 1 d U . .
H12C H 0.2708 0.5667 0.8218 0.047 Uiso 1 1 calc R . .
H12D H 0.2592 0.6350 0.7583 0.047 Uiso 1 1 calc R . .
C13B C 0.1464(14) 0.584(2) 0.8097(14) 0.068(9) Uani 1 1 d U . .
H13C H 0.1584 0.5771 0.8551 0.081 Uiso 1 1 calc R . .
H13D H 0.1470 0.6611 0.7984 0.081 Uiso 1 1 calc R . .
C14B C 0.0821(10) 0.542(2) 0.7991(11) 0.025(6) Uani 1 1 d U . .
H14C H 0.0512 0.5899 0.8210 0.030 Uiso 1 1 calc R . .
H14D H 0.0798 0.4702 0.8192 0.030 Uiso 1 1 calc R . .
C15B C 0.0131(10) 0.4719(17) 0.7244(11) 0.024(5) Uani 1 1 d U . .
C16B C -0.0225(9) 0.4100(15) 0.7643(9) 0.013(4) Uani 1 1 d U . .
H16B H -0.0111 0.4188 0.8077 0.016 Uiso 1 1 calc R . .
C17B C -0.0735(16) 0.335(3) 0.7520(16) 0.056(9) Uani 1 1 d U . .
C18B C -0.0873(13) 0.321(2) 0.6829(14) 0.035(7) Uani 1 1 d U . .
C19B C -0.0521(14) 0.385(2) 0.6408(15) 0.046(8) Uani 1 1 d U . .
H19B H -0.0628 0.3820 0.5969 0.055 Uiso 1 1 calc R . .
C20B C -0.0067(13) 0.446(2) 0.6600(13) 0.035(7) Uani 1 1 d U . .
O1 O 0.1501(11) 0.6385(9) 0.6410(12) 0.073(4) Uani 1 1 d U . .
O2 O 0.1283(8) 0.8420(16) 0.6387(10) 0.137(8) Uani 1 1 d U . .
O3 O 0.1565(10) 1.0142(5) 0.6476(11) 0.0193(16) Uani 1 1 d U . .
O4 O 0.1588(8) 1.1918(13) 0.6908(8) 0.084(5) Uani 1 1 d U . .
O5 O 0.1582(7) 1.3068(11) 0.6105(6) 0.064(4) Uani 1 1 d U . .

loop_
_atom_site_aniso_label
_atom_site_aniso_U_11
_atom_site_aniso_U_22
_atom_site_aniso_U_33
_atom_site_aniso_U_23
_atom_site_aniso_U_13
_atom_site_aniso_U_12
Au1 0.0278(2) 0.0474(3) 0.0242(2) 0.0019(3) -0.00232(16) 0.0005(3)
Cl1 0.034(4) 0.044(4) 0.054(5) -0.013(4) 0.004(3) 0.000(4)
Cl2 0.031(4) 0.084(6) 0.026(5) -0.003(4) -0.003(4) 0.001(4)
Cl3 0.056(5) 0.049(5) 0.045(5) 0.014(4) -0.002(4) -0.010(4)
Cl4 0.062(5) 0.041(5) 0.025(5) 0.012(3) 0.005(4) 0.005(3)
Cl1A 0.080(7) 0.041(5) 0.053(7) -0.005(4) 0.004(5) 0.009(4)
O1A 0.072(8) 0.079(8) 0.082(8) 0.003(5) 0.002(5) 0.005(5)
C1A 0.056(9) 0.059(9) 0.061(9) -0.001(5) -0.001(5) -0.007(5)
Cl2A 0.087(8) 0.121(9) 0.064(7) -0.014(6) -0.029(6) 0.022(6)
O2A 0.057(7) 0.055(7) 0.062(7) 0.006(4) -0.003(4) 0.007(4)
C2A 0.028(6) 0.035(7) 0.036(7) 0.004(5) 0.003(5) 0.005(4)
Cl3A 0.028(4) 0.042(4) 0.049(5) 0.009(4) -0.009(3) -0.005(3)
O3A 0.010(4) 0.021(5) 0.038(5) 0.002(4) -0.003(3) -0.001(3)
C3A 0.028(6) 0.036(6) 0.035(7) -0.001(5) 0.001(4) 0.006(4)
Cl4A 0.032(4) 0.086(7) 0.036(6) 0.003(4) -0.010(4) 0.012(4)
O4A 0.013(4) 0.025(5) 0.036(5) -0.003(4) -0.010(4) 0.004(3)
C4A 0.022(6) 0.026(6) 0.028(6) -0.001(4) -0.005(4) 0.006(4)
O5A 0.030(5) 0.033(6) 0.039(6) -0.003(4) 0.000(4) -0.003(4)
C5A 0.035(8) 0.036(8) 0.041(8) 0.006(5) 0.001(5) -0.003(4)
O6A 0.077(8) 0.081(9) 0.084(9) -0.001(5) -0.001(5) 0.004(5)
C6A 0.051(8) 0.049(8) 0.053(9) 0.004(5) 0.003(5) -0.004(5)
C7A 0.049(8) 0.048(8) 0.048(8) 0.003(5) -0.003(5) 0.001(5)
C8A 0.046(8) 0.044(8) 0.044(8) 0.004(5) 0.002(5) -0.001(5)
C9A 0.010(5) 0.013(5) 0.021(6) 0.007(4) -0.004(4) -0.006(4)
C10A 0.026(7) 0.022(7) 0.025(7) 0.004(4) -0.002(4) 0.000(4)
C11A 0.016(5) 0.026(6) 0.029(6) -0.005(4) -0.003(4) -0.004(4)
C12A 0.042(7) 0.044(7) 0.045(8) -0.002(5) 0.000(5) 0.000(4)
C13A 0.041(7) 0.047(7) 0.048(7) -0.003(5) -0.001(5) 0.000(4)
C14A 0.046(8) 0.050(8) 0.050(8) 0.001(5) -0.003(5) 0.001(5)
C15A 0.030(7) 0.032(7) 0.029(7) -0.005(5) -0.001(4) 0.003(4)
C16A 0.031(7) 0.027(7) 0.029(7) -0.003(4) -0.002(4) 0.007(4)
C17A 0.028(6) 0.026(6) 0.025(6) -0.006(4) -0.001(4) -0.004(4)
C18A 0.031(6) 0.031(7) 0.030(7) -0.005(4) -0.001(4) -0.001(4)
C19A 0.080(12) 0.081(12) 0.083(12) -0.003(5) 0.002(5) 0.003(5)
C20A 0.067(11) 0.063(11) 0.064(11) -0.001(5) 0.001(5) 0.002(5)
Cl1B 0.044(5) 0.053(6) 0.030(5) 0.009(4) -0.006(4) -0.011(4)
O1B 0.028(6) 0.030(6) 0.035(6) -0.001(4) -0.001(4) 0.000(4)
C1B 0.028(8) 0.031(8) 0.028(8) 0.000(4) -0.003(4) 0.003(4)
Cl2B 0.031(5) 0.055(6) 0.040(6) 0.002(4) 0.005(4) -0.018(3)
O2B 0.024(5) 0.029(6) 0.034(6) 0.006(4) 0.001(4) 0.009(4)
C2B 0.042(8) 0.043(9) 0.046(9) 0.001(5) 0.000(5) 0.001(5)
Cl3B 0.038(5) 0.070(7) 0.040(6) -0.015(4) 0.004(4) -0.010(4)
O3B 0.047(7) 0.045(7) 0.046(7) 0.010(4) 0.003(4) 0.006(4)
C3B 0.012(5) 0.015(5) 0.017(5) 0.008(4) 0.003(4) 0.004(4)
Cl4B 0.026(4) 0.045(5) 0.057(6) 0.014(4) 0.009(4) 0.009(3)
O4B 0.033(6) 0.038(6) 0.040(6) 0.003(4) 0.001(4) 0.001(4)
C4B 0.074(12) 0.077(12) 0.076(12) 0.000(5) 0.002(5) 0.001(5)
O5B 0.045(7) 0.049(7) 0.055(7) -0.005(4) 0.003(4) -0.002(4)
C5B 0.022(7) 0.029(7) 0.032(7) 0.001(4) 0.005(4) 0.001(4)
O6B 0.039(6) 0.036(6) 0.035(6) -0.009(4) -0.001(4) -0.007(4)
C6B 0.062(10) 0.064(10) 0.064(10) 0.001(5) 0.002(5) 0.002(5)
C7B 0.011(6) 0.019(6) 0.017(6) -0.005(4) -0.001(4) -0.005(4)
C8B 0.029(7) 0.031(7) 0.030(8) 0.000(4) 0.004(4) 0.000(4)
C9B 0.020(6) 0.021(7) 0.025(7) -0.001(4) 0.000(4) -0.002(4)
C10B 0.027(7) 0.024(8) 0.028(8) 0.000(4) 0.004(4) -0.004(4)
C11B 0.044(9) 0.047(10) 0.042(10) 0.002(5) -0.004(5) -0.004(5)
C12B 0.038(8) 0.041(8) 0.037(8) -0.004(4) -0.005(4) -0.005(4)
C13B 0.070(10) 0.066(10) 0.068(10) -0.002(5) 0.006(5) 0.000(5)
C14B 0.021(7) 0.029(7) 0.026(7) -0.005(4) 0.000(4) 0.002(4)
C15B 0.020(6) 0.022(7) 0.030(7) -0.002(4) 0.003(4) 0.000(4)
C16B 0.014(6) 0.014(6) 0.013(6) -0.003(4) 0.005(4) 0.004(4)
C17B 0.054(10) 0.059(10) 0.056(10) 0.001(5) 0.003(5) 0.003(5)
C18B 0.031(8) 0.036(8) 0.038(8) 0.001(5) 0.000(4) -0.001(4)
C19B 0.044(9) 0.047(9) 0.046(9) 0.000(5) 0.001(5) 0.003(5)
C20B 0.033(8) 0.034(8) 0.037(8) -0.001(5) 0.007(4) 0.003(4)
O1 0.070(6) 0.074(5) 0.074(6) -0.003(5) -0.002(4) -0.006(5)
O2 0.136(9) 0.138(8) 0.138(9) 0.004(5) 0.006(5) 0.008(5)
O3 0.010(3) 0.023(3) 0.024(3) 0.004(5) -0.004(3) -0.002(4)
O4 0.085(6) 0.085(6) 0.084(6) 0.001(4) 0.007(4) 0.003(4)
O5 0.065(5) 0.058(5) 0.069(5) 0.002(4) 0.005(4) 0.001(4)

loop_
_atom_type_symbol
_atom_type_description
_atom_type_scat_dispersion_real
_atom_type_scat_dispersion_imag
_atom_type_scat_source
C C 0.0033 0.0016 'International Tables Vol C Tables 4.2.6.8 and 6.1.1.4'
H H 0.0000 0.0000 'International Tables Vol C Tables 4.2.6.8 and 6.1.1.4'
O O 0.0106 0.0060 'International Tables Vol C Tables 4.2.6.8 and 6.1.1.4'
Cl Cl 0.1484 0.1585 'International Tables Vol C Tables 4.2.6.8 and 6.1.1.4'
Au Au -2.0133 8.8022 'International Tables Vol C Tables 4.2.6.8 and 6.1.1.4'

loop_
_geom_angle_atom_site_label_1
_geom_angle_atom_site_label_2
_geom_angle_atom_site_label_3
_geom_angle
_geom_angle_site_symmetry_1
_geom_angle_site_symmetry_3
_geom_angle_publ_flag
Cl1 Au1 Cl4 89.9(3) . . ?
Cl1 Au1 Cl2 90.8(3) . . ?
Cl4 Au1 Cl2 178.3(4) . . ?
Cl1 Au1 Cl3 177.6(5) . . ?
Cl4 Au1 Cl3 89.1(3) . . ?
Cl2 Au1 Cl3 90.2(3) . . ?
C20A O1A C1A 124(3) . . ?
O1A C1A C2A 111(2) . . ?
C3A O2A C2A 97.9(19) . . ?
O2A C2A C1A 107(2) . . ?
O2A C2A C3A 38.4(11) . . ?
C1A C2A C3A 145(2) . . ?
C5A O3A C4A 128.1(18) . . ?
O2A C3A C4A 97.5(18) . . ?
O2A C3A C2A 43.7(13) . . ?
C4A C3A C2A 141.0(16) . . ?
C10A O4A C11A 113.8(16) . . ?
O3A C4A C3A 116.9(16) . . ?
C12A O5A C13A 124.8(17) . . ?
O3A C5A C6A 119(2) . . ?
O3A C5A C10A 127(2) . . ?
C6A C5A C10A 113(3) . . ?
C15A O6A C14A 101.0(19) . . ?
C7A C6A C5A 121(3) . . ?
C6A C7A C8A 133(2) . . ?
C6A C7A Cl3A 125(2) . . ?
C8A C7A Cl3A 101.9(17) . . ?
C7A C8A C9A 105(2) . . ?
C7A C8A Cl4A 141(2) . . ?
C9A C8A Cl4A 114.7(18) . . ?
C10A C9A C8A 118.8(19) . . ?
O4A C10A C5A 107(2) . . ?
O4A C10A C9A 123(2) . . ?
C5A C10A C9A 129(2) . . ?
O4A C11A C12A 105.3(16) . . ?
C11A C12A O5A 110.5(19) . . ?
C14A C13A O5A 116.0(19) . . ?
C13A C14A O6A 96.1(18) . . ?
C16A C15A C20A 125(3) . . ?
C16A C15A O6A 130(2) . . ?
C20A C15A O6A 105(2) . . ?
C15A C16A C17A 119(2) . . ?
C18A C17A C16A 110.5(18) . . ?
C18A C17A Cl2A 138.0(19) . . ?
C16A C17A Cl2A 111.4(16) . . ?
C19A C18A C17A 129(3) . . ?
C19A C18A Cl1A 125(2) . . ?
C17A C18A Cl1A 105.6(16) . . ?
C20A C19A C18A 124(4) . . ?
C19A C20A O1A 124(4) . . ?
C19A C20A C15A 113(3) . . ?
O1A C20A C15A 123(3) . . ?
C20B O1B C1B 123(2) . . ?
O1B C1B C2B 115(2) . . ?
C3B O2B C2B 105.2(16) . . ?
O2B C2B C1B 102(2) . . ?
C4B O3B C5B 119(2) . . ?
O2B C3B C4B 102.7(19) . . ?
C10B O4B C11B 113(2) . . ?
O3B C4B C3B 105(3) . . ?
C12B O5B C13B 118(2) . . ?
C10B C5B C6B 135(2) . . ?
C10B C5B O3B 110(2) . . ?
C6B C5B O3B 113(2) . . ?
C15B O6B C14B 115(2) . . ?
C7B C6B C5B 106(2) . . ?
C8B C7B C6B 128(2) . . ?
C8B C7B Cl3B 118.8(19) . . ?
C6B C7B Cl3B 112.7(19) . . ?
C7B C8B C9B 122(2) . . ?
C7B C8B Cl4B 126(2) . . ?
C9B C8B Cl4B 111.6(19) . . ?
C8B C9B C10B 118(2) . . ?
O4B C10B C5B 122(2) . . ?
O4B C10B C9B 129(2) . . ?
C5B C10B C9B 108(2) . . ?
C12B C11B O4B 103(2) . . ?
O5B C12B C11B 113(2) . . ?
C14B C13B O5B 112(2) . . ?
C13B C14B O6B 116(2) . . ?
O6B C15B C16B 133(2) . . ?
O6B C15B C20B 118(2) . . ?
C16B C15B C20B 108(2) . . ?
C15B C16B C17B 131(2) . . ?
C16B C17B C18B 112(3) . . ?
C16B C17B Cl2B 124(2) . . ?
C18B C17B Cl2B 123(2) . . ?
C19B C18B C17B 118(3) . . ?
C19B C18B Cl1B 125(2) . . ?
C17B C18B Cl1B 117(2) . . ?
C20B C19B C18B 121(3) . . ?
C19B C20B O1B 119(3) . . ?
C19B C20B C15B 129(3) . . ?
O1B C20B C15B 112(2) . . ?

loop_
_geom_bond_atom_site_label_1
_geom_bond_atom_site_label_2
_geom_bond_distance
_geom_bond_site_symmetry_2
_geom_bond_publ_flag
Au1 Cl1 2.262(7) . ?
Au1 Cl4 2.273(10) . ?
Au1 Cl2 2.287(10) . ?
Au1 Cl3 2.309(8) . ?
Cl1A C18A 1.85(3) . ?
O1A C20A 1.42(4) . ?
O1A C1A 1.43(3) . ?
C1A C2A 1.41(3) . ?
Cl2A C17A 1.61(2) . ?
O2A C3A 1.25(3) . ?
O2A C2A 1.39(3) . ?
C2A C3A 2.00(3) . ?
Cl3A C7A 1.89(3) . ?
O3A C5A 1.24(3) . ?
O3A C4A 1.47(2) . ?
C3A C4A 1.48(3) . ?
Cl4A C8A 1.59(3) . ?
O4A C10A 1.36(3) . ?
O4A C11A 1.45(2) . ?
O5A C12A 1.48(3) . ?
O5A C13A 1.63(3) . ?
C5A C6A 1.33(3) . ?
C5A C10A 1.39(4) . ?
O6A C15A 1.49(3) . ?
O6A C14A 1.49(3) . ?
C6A C7A 1.33(3) . ?
C7A C8A 1.47(3) . ?
C8A C9A 1.51(3) . ?
C9A C10A 1.41(3) . ?
C11A C12A 1.47(3) . ?
C13A C14A 1.49(3) . ?
C15A C16A 1.42(3) . ?
C15A C20A 1.45(4) . ?
C16A C17A 1.44(3) . ?
C17A C18A 1.39(3) . ?
C18A C19A 1.34(4) . ?
C19A C20A 1.27(5) . ?
Cl1B C18B 1.73(3) . ?
O1B C20B 1.37(3) . ?
O1B C1B 1.42(3) . ?
C1B C2B 1.53(4) . ?
Cl2B C17B 1.65(3) . ?
O2B C3B 1.47(2) . ?
O2B C2B 1.50(3) . ?
Cl3B C7B 1.82(2) . ?
O3B C4B 1.42(4) . ?
O3B C5B 1.56(3) . ?
C3B C4B 1.49(4) . ?
Cl4B C8B 1.74(3) . ?
O4B C10B 1.31(3) . ?
O4B C11B 1.50(3) . ?
O5B C12B 1.36(3) . ?
O5B C13B 1.43(3) . ?
C5B C10B 1.37(3) . ?
C5B C6B 1.42(4) . ?
O6B C15B 1.22(3) . ?
O6B C14B 1.47(3) . ?
C6B C7B 1.39(4) . ?
C7B C8B 1.29(3) . ?
C8B C9B 1.41(3) . ?
C9B C10B 1.51(3) . ?
C11B C12B 1.46(4) . ?
C13B C14B 1.42(4) . ?
C15B C16B 1.37(3) . ?
C15B C20B 1.45(3) . ?
C16B C17B 1.42(4) . ?
C17B C18B 1.49(4) . ?
C18B C19B 1.41(4) . ?
C19B C20B 1.26(4) . ?
